data_4519347
loop_
_publ_author_name
'Stepanova, Valeria A.'
'Guerrero, Andres'
'Schull, Cullen'
'Christensen, Joshua'
'Trudeau, Claire'
'Cook, Joshua'
'Wolmutt, Kyle'
'Blochwitz, Jordan'
'Ismail, Abdelrahman'
'West, Joseph K.'
'Wheaton, Amelia M.'
'Guzei, Ilia A.'
'Yao, Bin'
'Kubatova, Alena'

_publ_section_title
;
 Hybrid Synthetic and Computational Study of an Optimized, Solvent-Free
 Approach to Curcuminoids
;
_journal_issue 8
_journal_name_full 'ACS Omega'
_journal_page_first 7257
_journal_page_last 7277
_journal_paper_doi 10.1021/acsomega.1c07006
_journal_volume 7
_journal_year 2022
_chemical_formula_moiety 'C24 H24 O4'
_chemical_formula_sum 'C24 H24 O4'
_chemical_formula_weight 376.43
_space_group_crystal_system monoclinic
_space_group_IT_number 14
_space_group_name_Hall '-P 2yn'
_space_group_name_H-M_alt 'P 1 21/n 1'
_atom_sites_solution_hydrogens mixed
_atom_sites_solution_primary dual
_audit_creation_date 2020-07-24
_audit_creation_method
;
Olex2 1.3
(compiled 2020.07.16 svn.r6f6c53a7 for OlexSys, GUI svn.r6139)
;
_cell_angle_alpha 90
_cell_angle_beta 97.249(4)
_cell_angle_gamma 90
_cell_formula_units_Z 4
_cell_length_a 10.6564(9)
_cell_length_b 7.9370(7)
_cell_length_c 22.4894(14)
_cell_measurement_reflns_used 9937
_cell_measurement_temperature 100
_cell_measurement_theta_max 79.504
_cell_measurement_theta_min 5.918
_cell_volume 1886.9(3)
_computing_cell_refinement 'SAINT V8.40A (Bruker, 2019)'
_computing_data_reduction 'SAINT V8.40A (Bruker, 2019)'
_computing_molecular_graphics 'Olex2 1.3 (Dolomanov et al., 2009)'
_computing_publication_material 'Olex2 1.3 (Dolomanov et al., 2009)'
_computing_structure_refinement 'XL  (Sheldrick, 2008)'
_computing_structure_solution 'SHELXT  (Sheldrick, 2015)'
_diffrn_ambient_temperature 100
_diffrn_measured_fraction_theta_full 1.000
_diffrn_measured_fraction_theta_max 0.988
_diffrn_measurement_device_type Larry
_diffrn_radiation_type CuK\a
_diffrn_radiation_wavelength 1.54178
_diffrn_reflns_av_R_equivalents 0.0194
_diffrn_reflns_av_unetI/netI 0.0162
_diffrn_reflns_Laue_measured_fraction_full 1.000
_diffrn_reflns_Laue_measured_fraction_max 0.988
_diffrn_reflns_limit_h_max 13
_diffrn_reflns_limit_h_min -13
_diffrn_reflns_limit_k_max 8
_diffrn_reflns_limit_k_min -9
_diffrn_reflns_limit_l_max 28
_diffrn_reflns_limit_l_min -28
_diffrn_reflns_number 21248
_diffrn_reflns_point_group_measured_fraction_full 1.000
_diffrn_reflns_point_group_measured_fraction_max 0.988
_diffrn_reflns_theta_full 67.000
_diffrn_reflns_theta_max 79.493
_diffrn_reflns_theta_min 3.963
_diffrn_source_current 1.1
_diffrn_source_power 0.055
_diffrn_source_voltage 50.0
_exptl_absorpt_coefficient_mu 0.718
_exptl_absorpt_correction_T_max 0.8646
_exptl_absorpt_correction_T_min 0.8056
_exptl_absorpt_correction_type multi-scan
_exptl_absorpt_process_details
;
SADABS-2016/2 (Bruker,2016/2) was used for absorption correction.
wR2(int) was 0.0710 before and 0.0421 after correction.
The Ratio of minimum to maximum transmission is 0.9318.
The \l/2 correction factor is Not present.
;
_exptl_crystal_colour yellow
_exptl_crystal_colour_primary yellow
_exptl_crystal_density_diffrn 1.325
_exptl_crystal_description plank
_exptl_crystal_F_000 800
_exptl_crystal_size_max 0.098
_exptl_crystal_size_mid 0.041
_exptl_crystal_size_min 0.038
_refine_diff_density_max 0.270
_refine_diff_density_min -0.199
_refine_diff_density_rms 0.039
_refine_ls_extinction_method none
_refine_ls_goodness_of_fit_ref 1.037
_refine_ls_hydrogen_treatment mixed
_refine_ls_matrix_type full
_refine_ls_number_parameters 259
_refine_ls_number_reflns 4040
_refine_ls_number_restraints 0
_refine_ls_restrained_S_all 1.037
_refine_ls_R_factor_all 0.0350
_refine_ls_R_factor_gt 0.0334
_refine_ls_shift/su_max 0.001
_refine_ls_shift/su_mean 0.000
_refine_ls_structure_factor_coef Fsqd
_refine_ls_weighting_details 'w=1/[\s^2^(Fo^2^)+(0.0418P)^2^+0.7367P] where P=(Fo^2^+2Fc^2^)/3'
_refine_ls_weighting_scheme calc
_refine_ls_wR_factor_gt 0.0865
_refine_ls_wR_factor_ref 0.0879
_reflns_Friedel_coverage 0.000
_reflns_number_gt 3813
_reflns_number_total 4040
_reflns_threshold_expression 'I > 2\s(I)'
_cod_data_source_file ao1c07006_si_003.cif
_cod_data_source_block stepanova03a
_cod_database_code 4519347
_shelx_shelxl_version_number 2018/3
_shelx_space_group_comment
;
The symmetry employed for this shelxl refinement is uniquely defined
by the following loop, which should always be used as a source of
symmetry information in preference to the above space-group names.
They are only intended as comments.
;
_shelx_estimated_absorpt_t_max 0.973
_shelx_estimated_absorpt_t_min 0.933
_olex2_refinement_description
;
1. Fixed Uiso
 At 1.2 times of:
  All C(H) groups, All C(H,H) groups
 At 1.5 times of:
  All C(H,H,H) groups
2.a Secondary CH2 refined with riding coordinates:
 C12(H12A,H12B), C13(H13A,H13B), C14(H14A,H14B)
2.b Aromatic/amide H refined with riding coordinates:
 C3(H3), C4(H4), C6(H6), C7(H7), C8(H8), C16(H16), C17(H17), C19(H19),
 C20(H20), C22(H22), C23(H23)
2.c Idealised Me refined as rotating group:
 C1(H1A,H1B,H1C), C24(H24A,H24B,H24C)
;
_olex2_submission_special_instructions 'No special instructions were received'

loop_
_space_group_symop_operation_xyz
'x, y, z'
'-x+1/2, y+1/2, -z+1/2'
'-x, -y, -z'
'x-1/2, -y-1/2, z-1/2'

loop_
_atom_site_label
_atom_site_type_symbol
_atom_site_fract_x
_atom_site_fract_y
_atom_site_fract_z
_atom_site_U_iso_or_equiv
_atom_site_adp_type
_atom_site_occupancy
_atom_site_site_symmetry_order
_atom_site_calc_flag
_atom_site_refinement_flags_posn
_atom_site_refinement_flags_adp
_atom_site_refinement_flags_occupancy
_atom_site_disorder_assembly
_atom_site_disorder_group
O1 O 0.39758(7) 0.62329(9) 1.10296(3) 0.02003(16) Uani 1 1 d . . . . .
O2 O 0.48765(7) 0.90041(9) 0.75516(3) 0.02107(16) Uani 1 1 d . . . . .
H2 H 0.4939(19) 0.925(3) 0.7090(9) 0.070(6) Uiso 1 1 d . . . . .
O3 O 0.48095(7) 0.89611(9) 0.64617(3) 0.02157(17) Uani 1 1 d . . . . .
O4 O 0.31439(7) 0.52218(9) 0.29591(3) 0.02038(16) Uani 1 1 d . . . . .
C1 C 0.30571(10) 0.50729(14) 1.11977(5) 0.0224(2) Uani 1 1 d . . . . .
H1A H 0.313104 0.400077 1.098872 0.034 Uiso 1 1 calc R U . . .
H1B H 0.220720 0.553698 1.108790 0.034 Uiso 1 1 calc R U . . .
H1C H 0.320294 0.488533 1.163159 0.034 Uiso 1 1 calc R U . . .
C2 C 0.39658(9) 0.65414(12) 1.04308(4) 0.0170(2) Uani 1 1 d . . . . .
C3 C 0.49305(9) 0.75804(13) 1.02810(4) 0.0196(2) Uani 1 1 d . . . . .
H3 H 0.553493 0.802917 1.058665 0.023 Uiso 1 1 calc R U . . .
C4 C 0.50071(9) 0.79577(13) 0.96867(4) 0.0193(2) Uani 1 1 d . . . . .
H4 H 0.566043 0.868441 0.959038 0.023 Uiso 1 1 calc R U . . .
C5 C 0.41440(9) 0.72948(12) 0.92209(4) 0.0171(2) Uani 1 1 d . . . . .
C6 C 0.31576(9) 0.62979(13) 0.93840(4) 0.0195(2) Uani 1 1 d . . . . .
H6 H 0.254033 0.586763 0.908031 0.023 Uiso 1 1 calc R U . . .
C7 C 0.30621(9) 0.59239(13) 0.99816(4) 0.0190(2) Uani 1 1 d . . . . .
H7 H 0.238330 0.525021 1.008283 0.023 Uiso 1 1 calc R U . . .
C8 C 0.43450(9) 0.77021(13) 0.86045(4) 0.0176(2) Uani 1 1 d . . . . .
H8 H 0.475167 0.874755 0.855289 0.021 Uiso 1 1 calc R U . . .
C9 C 0.40313(9) 0.67943(12) 0.80998(4) 0.01664(19) Uani 1 1 d . . . . .
C10 C 0.43194(9) 0.75153(12) 0.75271(4) 0.0167(2) Uani 1 1 d . . . . .
C11 C 0.39860(9) 0.67014(13) 0.69785(4) 0.0170(2) Uani 1 1 d . . . . .
C12 C 0.33829(10) 0.49754(13) 0.69660(4) 0.0188(2) Uani 1 1 d . . . . .
H12A H 0.363925 0.431752 0.662728 0.023 Uiso 1 1 calc R U . . .
H12B H 0.245063 0.509252 0.690394 0.023 Uiso 1 1 calc R U . . .
C13 C 0.37839(10) 0.40427(13) 0.75517(4) 0.0191(2) Uani 1 1 d . . . . .
H13A H 0.470968 0.385554 0.760131 0.023 Uiso 1 1 calc R U . . .
H13B H 0.336194 0.292994 0.754184 0.023 Uiso 1 1 calc R U . . .
C14 C 0.34244(9) 0.50715(12) 0.80783(4) 0.0179(2) Uani 1 1 d . . . . .
H14A H 0.249332 0.519657 0.803968 0.022 Uiso 1 1 calc R U . . .
H14B H 0.369992 0.446650 0.845734 0.022 Uiso 1 1 calc R U . . .
C15 C 0.42353(9) 0.75331(13) 0.64424(4) 0.0179(2) Uani 1 1 d . . . . .
C16 C 0.38402(9) 0.67755(13) 0.58530(4) 0.0187(2) Uani 1 1 d . . . . .
H16 H 0.326845 0.585211 0.582302 0.022 Uiso 1 1 calc R U . . .
C17 C 0.42673(9) 0.73563(13) 0.53559(4) 0.0181(2) Uani 1 1 d . . . . .
H17 H 0.483513 0.828269 0.540712 0.022 Uiso 1 1 calc R U . . .
C18 C 0.39589(9) 0.67270(13) 0.47449(4) 0.0170(2) Uani 1 1 d . . . . .
C19 C 0.44623(9) 0.75479(13) 0.42748(4) 0.0184(2) Uani 1 1 d . . . . .
H19 H 0.501525 0.847823 0.436340 0.022 Uiso 1 1 calc R U . . .
C20 C 0.41717(9) 0.70332(13) 0.36857(4) 0.0184(2) Uani 1 1 d . . . . .
H20 H 0.451387 0.761766 0.337444 0.022 Uiso 1 1 calc R U . . .
C21 C 0.33752(9) 0.56547(13) 0.35497(4) 0.0169(2) Uani 1 1 d . . . . .
C22 C 0.28681(9) 0.48041(13) 0.40101(4) 0.0178(2) Uani 1 1 d . . . . .
H22 H 0.232385 0.386548 0.392046 0.021 Uiso 1 1 calc R U . . .
C23 C 0.31660(9) 0.53419(13) 0.45987(4) 0.0178(2) Uani 1 1 d . . . . .
H23 H 0.282364 0.475588 0.490956 0.021 Uiso 1 1 calc R U . . .
C24 C 0.24828(10) 0.36730(13) 0.28187(4) 0.0223(2) Uani 1 1 d . . . . .
H24A H 0.242562 0.346087 0.238683 0.033 Uiso 1 1 calc R U . . .
H24B H 0.162945 0.375183 0.293569 0.033 Uiso 1 1 calc R U . . .
H24C H 0.294080 0.274656 0.303745 0.033 Uiso 1 1 calc R U . . .

loop_
_atom_site_aniso_label
_atom_site_aniso_U_11
_atom_site_aniso_U_22
_atom_site_aniso_U_33
_atom_site_aniso_U_23
_atom_site_aniso_U_13
_atom_site_aniso_U_12
O1 0.0221(3) 0.0226(4) 0.0156(3) 0.0014(3) 0.0030(3) -0.0015(3)
O2 0.0255(4) 0.0186(4) 0.0193(3) 0.0002(3) 0.0033(3) -0.0060(3)
O3 0.0268(4) 0.0194(4) 0.0189(3) 0.0008(3) 0.0042(3) -0.0054(3)
O4 0.0274(4) 0.0189(4) 0.0148(3) 0.0005(3) 0.0027(3) -0.0021(3)
C1 0.0244(5) 0.0228(5) 0.0210(5) 0.0030(4) 0.0070(4) -0.0005(4)
C2 0.0197(4) 0.0155(5) 0.0160(4) -0.0004(4) 0.0037(3) 0.0037(4)
C3 0.0201(5) 0.0195(5) 0.0186(5) -0.0034(4) 0.0007(4) -0.0021(4)
C4 0.0210(5) 0.0164(5) 0.0209(5) -0.0016(4) 0.0047(4) -0.0027(4)
C5 0.0190(4) 0.0149(4) 0.0176(4) -0.0006(4) 0.0029(3) 0.0025(4)
C6 0.0179(4) 0.0214(5) 0.0189(5) -0.0029(4) 0.0014(4) -0.0004(4)
C7 0.0179(4) 0.0190(5) 0.0206(5) -0.0011(4) 0.0044(4) -0.0021(4)
C8 0.0171(4) 0.0162(5) 0.0198(5) 0.0009(4) 0.0031(3) 0.0006(4)
C9 0.0149(4) 0.0171(5) 0.0179(4) 0.0012(4) 0.0022(3) 0.0014(4)
C10 0.0145(4) 0.0159(5) 0.0197(5) 0.0005(4) 0.0024(3) 0.0005(3)
C11 0.0154(4) 0.0173(5) 0.0185(5) 0.0006(4) 0.0031(3) 0.0005(4)
C12 0.0224(5) 0.0171(5) 0.0173(4) -0.0013(4) 0.0036(4) -0.0026(4)
C13 0.0225(5) 0.0147(5) 0.0207(5) 0.0002(4) 0.0045(4) -0.0010(4)
C14 0.0196(5) 0.0177(5) 0.0167(4) 0.0012(4) 0.0030(3) -0.0015(4)
C15 0.0156(4) 0.0191(5) 0.0192(5) 0.0004(4) 0.0029(3) 0.0015(4)
C16 0.0184(4) 0.0185(5) 0.0190(5) 0.0001(4) 0.0015(4) -0.0003(4)
C17 0.0176(4) 0.0167(5) 0.0199(5) 0.0003(4) 0.0013(4) 0.0012(4)
C18 0.0169(4) 0.0169(5) 0.0173(4) 0.0015(4) 0.0021(3) 0.0033(4)
C19 0.0186(4) 0.0157(5) 0.0209(5) 0.0012(4) 0.0027(4) -0.0007(4)
C20 0.0204(5) 0.0173(5) 0.0182(5) 0.0035(4) 0.0051(4) 0.0013(4)
C21 0.0183(4) 0.0165(5) 0.0159(4) 0.0009(3) 0.0018(3) 0.0038(4)
C22 0.0178(4) 0.0161(5) 0.0195(5) 0.0009(4) 0.0028(4) -0.0003(4)
C23 0.0182(4) 0.0180(5) 0.0178(4) 0.0030(4) 0.0044(3) 0.0012(4)
C24 0.0283(5) 0.0202(5) 0.0180(5) -0.0008(4) 0.0013(4) -0.0034(4)

loop_
_atom_type_symbol
_atom_type_description
_atom_type_scat_dispersion_real
_atom_type_scat_dispersion_imag
_atom_type_scat_source
C C 0.0181 0.0091 'International Tables Vol C Tables 4.2.6.8 and 6.1.1.4'
H H 0.0000 0.0000 'International Tables Vol C Tables 4.2.6.8 and 6.1.1.4'
O O 0.0492 0.0322 'International Tables Vol C Tables 4.2.6.8 and 6.1.1.4'

loop_
_geom_angle_atom_site_label_1
_geom_angle_atom_site_label_2
_geom_angle_atom_site_label_3
_geom_angle
_geom_angle_site_symmetry_1
_geom_angle_site_symmetry_3
_geom_angle_publ_flag
C2 O1 C1 117.09(8) . . ?
C10 O2 H2 102.0(11) . . ?
C15 O3 H2 99.4(9) . . ?
C21 O4 C24 117.03(8) . . ?
O1 C1 H1A 109.5 . . ?
O1 C1 H1B 109.5 . . ?
O1 C1 H1C 109.5 . . ?
H1A C1 H1B 109.5 . . ?
H1A C1 H1C 109.5 . . ?
H1B C1 H1C 109.5 . . ?
O1 C2 C3 115.48(9) . . ?
O1 C2 C7 124.72(9) . . ?
C3 C2 C7 119.79(9) . . ?
C2 C3 H3 120.1 . . ?
C4 C3 C2 119.86(9) . . ?
C4 C3 H3 120.1 . . ?
C3 C4 H4 119.1 . . ?
C3 C4 C5 121.77(9) . . ?
C5 C4 H4 119.1 . . ?
C4 C5 C8 117.54(9) . . ?
C6 C5 C4 117.27(9) . . ?
C6 C5 C8 125.20(9) . . ?
C5 C6 H6 119.3 . . ?
C7 C6 C5 121.44(9) . . ?
C7 C6 H6 119.3 . . ?
C2 C7 H7 120.1 . . ?
C6 C7 C2 119.77(9) . . ?
C6 C7 H7 120.1 . . ?
C5 C8 H8 115.6 . . ?
C9 C8 C5 128.85(9) . . ?
C9 C8 H8 115.6 . . ?
C8 C9 C10 118.02(9) . . ?
C8 C9 C14 124.70(9) . . ?
C10 C9 C14 117.27(8) . . ?
O2 C10 C9 116.90(8) . . ?
O2 C10 C11 120.86(9) . . ?
C11 C10 C9 122.21(9) . . ?
C10 C11 C12 119.67(9) . . ?
C10 C11 C15 118.53(9) . . ?
C15 C11 C12 121.80(9) . . ?
C11 C12 H12A 109.5 . . ?
C11 C12 H12B 109.5 . . ?
C11 C12 C13 110.60(8) . . ?
H12A C12 H12B 108.1 . . ?
C13 C12 H12A 109.5 . . ?
C13 C12 H12B 109.5 . . ?
C12 C13 H13A 109.7 . . ?
C12 C13 H13B 109.7 . . ?
C12 C13 C14 109.89(8) . . ?
H13A C13 H13B 108.2 . . ?
C14 C13 H13A 109.7 . . ?
C14 C13 H13B 109.7 . . ?
C9 C14 C13 111.13(8) . . ?
C9 C14 H14A 109.4 . . ?
C9 C14 H14B 109.4 . . ?
C13 C14 H14A 109.4 . . ?
C13 C14 H14B 109.4 . . ?
H14A C14 H14B 108.0 . . ?
O3 C15 C11 121.13(9) . . ?
O3 C15 C16 118.20(9) . . ?
C11 C15 C16 120.67(9) . . ?
C15 C16 H16 119.2 . . ?
C17 C16 C15 121.54(9) . . ?
C17 C16 H16 119.2 . . ?
C16 C17 H17 116.3 . . ?
C16 C17 C18 127.39(10) . . ?
C18 C17 H17 116.3 . . ?
C19 C18 C17 119.19(9) . . ?
C23 C18 C17 123.17(9) . . ?
C23 C18 C19 117.64(9) . . ?
C18 C19 H19 119.2 . . ?
C20 C19 C18 121.54(9) . . ?
C20 C19 H19 119.2 . . ?
C19 C20 H20 120.1 . . ?
C19 C20 C21 119.87(9) . . ?
C21 C20 H20 120.1 . . ?
O4 C21 C20 116.19(9) . . ?
O4 C21 C22 124.01(9) . . ?
C20 C21 C22 119.80(9) . . ?
C21 C22 H22 120.2 . . ?
C23 C22 C21 119.56(9) . . ?
C23 C22 H22 120.2 . . ?
C18 C23 H23 119.2 . . ?
C22 C23 C18 121.58(9) . . ?
C22 C23 H23 119.2 . . ?
O4 C24 H24A 109.5 . . ?
O4 C24 H24B 109.5 . . ?
O4 C24 H24C 109.5 . . ?
H24A C24 H24B 109.5 . . ?
H24A C24 H24C 109.5 . . ?
H24B C24 H24C 109.5 . . ?

loop_
_geom_bond_atom_site_label_1
_geom_bond_atom_site_label_2
_geom_bond_distance
_geom_bond_site_symmetry_2
_geom_bond_publ_flag
O1 C1 1.4292(12) . ?
O1 C2 1.3675(11) . ?
O2 H2 1.07(2) . ?
O2 C10 1.3205(12) . ?
O3 H2 1.42(2) . ?
O3 C15 1.2861(13) . ?
O4 C21 1.3639(11) . ?
O4 C24 1.4321(12) . ?
C1 H1A 0.9800 . ?
C1 H1B 0.9800 . ?
C1 H1C 0.9800 . ?
C2 C3 1.3920(14) . ?
C2 C7 1.3937(14) . ?
C3 H3 0.9500 . ?
C3 C4 1.3820(13) . ?
C4 H4 0.9500 . ?
C4 C5 1.4060(14) . ?
C5 C6 1.4010(14) . ?
C5 C8 1.4654(13) . ?
C6 H6 0.9500 . ?
C6 C7 1.3925(14) . ?
C7 H7 0.9500 . ?
C8 H8 0.9500 . ?
C8 C9 1.3504(14) . ?
C9 C10 1.4765(13) . ?
C9 C14 1.5108(14) . ?
C10 C11 1.3983(14) . ?
C11 C12 1.5119(14) . ?
C11 C15 1.4286(13) . ?
C12 H12A 0.9900 . ?
C12 H12B 0.9900 . ?
C12 C13 1.5244(14) . ?
C13 H13A 0.9900 . ?
C13 H13B 0.9900 . ?
C13 C14 1.5267(13) . ?
C14 H14A 0.9900 . ?
C14 H14B 0.9900 . ?
C15 C16 1.4680(13) . ?
C16 H16 0.9500 . ?
C16 C17 1.3407(14) . ?
C17 H17 0.9500 . ?
C17 C18 1.4600(13) . ?
C18 C19 1.4047(13) . ?
C18 C23 1.4002(14) . ?
C19 H19 0.9500 . ?
C19 C20 1.3837(14) . ?
C20 H20 0.9500 . ?
C20 C21 1.3948(14) . ?
C21 C22 1.4005(13) . ?
C22 H22 0.9500 . ?
C22 C23 1.3889(13) . ?
C23 H23 0.9500 . ?
C24 H24A 0.9800 . ?
C24 H24B 0.9800 . ?
C24 H24C 0.9800 . ?

loop_
_geom_hbond_atom_site_label_D
_geom_hbond_atom_site_label_H
_geom_hbond_atom_site_label_A
_geom_hbond_distance_DH
_geom_hbond_distance_HA
_geom_hbond_distance_DA
_geom_hbond_angle_DHA
_geom_hbond_site_symmetry_A
_geom_hbond_publ_flag
O2 H2 O3 1.07(2) 1.42(2) 2.4433(10) 158.0(19) . yes

loop_
_geom_torsion_atom_site_label_1
_geom_torsion_atom_site_label_2
_geom_torsion_atom_site_label_3
_geom_torsion_atom_site_label_4
_geom_torsion
_geom_torsion_site_symmetry_1
_geom_torsion_site_symmetry_2
_geom_torsion_site_symmetry_3
_geom_torsion_site_symmetry_4
_geom_torsion_publ_flag
O1 C2 C3 C4 179.55(9) . . . . ?
O1 C2 C7 C6 -178.97(9) . . . . ?
O2 C10 C11 C12 178.27(8) . . . . ?
O2 C10 C11 C15 -1.40(14) . . . . ?
O3 C15 C16 C17 12.92(14) . . . . ?
O4 C21 C22 C23 179.77(9) . . . . ?
C1 O1 C2 C3 -175.50(9) . . . . ?
C1 O1 C2 C7 5.86(14) . . . . ?
C2 C3 C4 C5 -1.12(15) . . . . ?
C3 C2 C7 C6 2.44(15) . . . . ?
C3 C4 C5 C6 3.15(15) . . . . ?
C3 C4 C5 C8 -176.95(9) . . . . ?
C4 C5 C6 C7 -2.41(15) . . . . ?
C4 C5 C8 C9 151.21(10) . . . . ?
C5 C6 C7 C2 -0.32(15) . . . . ?
C5 C8 C9 C10 178.73(9) . . . . ?
C5 C8 C9 C14 -2.40(16) . . . . ?
C6 C5 C8 C9 -28.90(16) . . . . ?
C7 C2 C3 C4 -1.73(15) . . . . ?
C8 C5 C6 C7 177.69(9) . . . . ?
C8 C9 C10 O2 0.48(13) . . . . ?
C8 C9 C10 C11 -177.44(9) . . . . ?
C8 C9 C14 C13 -151.28(10) . . . . ?
C9 C10 C11 C12 -3.89(14) . . . . ?
C9 C10 C11 C15 176.43(8) . . . . ?
C10 C9 C14 C13 27.60(11) . . . . ?
C10 C11 C12 C13 -27.01(12) . . . . ?
C10 C11 C15 O3 3.40(14) . . . . ?
C10 C11 C15 C16 -176.59(9) . . . . ?
C11 C12 C13 C14 57.65(10) . . . . ?
C11 C15 C16 C17 -167.09(9) . . . . ?
C12 C11 C15 O3 -176.27(9) . . . . ?
C12 C11 C15 C16 3.75(14) . . . . ?
C12 C13 C14 C9 -58.18(10) . . . . ?
C14 C9 C10 O2 -178.47(8) . . . . ?
C14 C9 C10 C11 3.61(13) . . . . ?
C15 C11 C12 C13 152.65(9) . . . . ?
C15 C16 C17 C18 179.84(9) . . . . ?
C16 C17 C18 C19 177.38(10) . . . . ?
C16 C17 C18 C23 -1.85(16) . . . . ?
C17 C18 C19 C20 -178.14(9) . . . . ?
C17 C18 C23 C22 178.36(9) . . . . ?
C18 C19 C20 C21 -0.89(15) . . . . ?
C19 C18 C23 C22 -0.89(14) . . . . ?
C19 C20 C21 O4 -179.53(9) . . . . ?
C19 C20 C21 C22 0.35(15) . . . . ?
C20 C21 C22 C23 -0.11(14) . . . . ?
C21 C22 C23 C18 0.39(15) . . . . ?
C23 C18 C19 C20 1.14(14) . . . . ?
C24 O4 C21 C20 171.19(9) . . . . ?
C24 O4 C21 C22 -8.69(14) . . . . ?
